data_4025890
loop_
_publ_author_name
'Thanh Luu'
'Boris J. Medos'
'Erin R. Graham'
'Danielle M. Vallee'
'Robert McDonald'
'Michael J. Ferguson'
'Rik R. Tykwinski'

_publ_contact_author_address
; Friedrich-Alexander-Universitat Erlangen
  Department Chemie und Pharmazie
  Geschaftsstelle
  Egerlandstr. 3
  91058 Erlangen
  Germany
;
_publ_contact_author_email rik.tykwinski@chemie.uni-erlangen.de
_publ_contact_author_fax +49(9131)8522540
_publ_contact_author_name 'Dr. Rik R. Tykwinski'
_publ_contact_author_phone +49(9131)8526865
_publ_section_title
;
 Reactions of Terminal Polyynes with Benzyl Azide
;
_journal_name_full 'Journal of Organic Chemistry'
_journal_page_first 8498
_journal_page_last 8507
_journal_paper_doi 10.1021/jo101870y
_journal_volume 75
_journal_year 2010
_chemical_formula_moiety 'C21 H21 N3'
_chemical_formula_sum 'C21 H21 N3'
_chemical_formula_weight 315.41
_chemical_name_systematic
; 
 ? 
;
_space_group_IT_number 4
_symmetry_cell_setting monoclinic
_symmetry_space_group_name_Hall 'P 2yb'
_symmetry_space_group_name_H-M 'P 1 21 1'
_atom_sites_solution_hydrogens geom
_atom_sites_solution_primary direct
_atom_sites_solution_secondary difmap
_audit_creation_method SHELXL-97
_cell_angle_alpha 90.00
_cell_angle_beta 90.312(3)
_cell_angle_gamma 90.00
_cell_formula_units_Z 2
_cell_length_a 5.7566(11)
_cell_length_b 7.9092(15)
_cell_length_c 18.846(4)
_cell_measurement_reflns_used 4053
_cell_measurement_temperature 193(2)
_cell_measurement_theta_max 26.27
_cell_measurement_theta_min 2.58
_cell_volume 858.0(3)
_computing_cell_refinement 'Bruker SAINT (Bruker, 1997)'
_computing_data_collection 'Bruker SMART (Bruker, 1997)'
_computing_data_reduction 'Bruker SAINT (Bruker, 1997)'
_computing_molecular_graphics 'Bruker SHELXTL (Bruker, 1997)'
_computing_publication_material 'Bruker SHELXTL (Bruker, 1997)'
_computing_structure_refinement 'SHELXL-97 (Sheldrick, 1997)'
_computing_structure_solution 'SHELXS-97 (Sheldrick, 1990)'
_diffrn_ambient_temperature 193(2)
_diffrn_detector_area_resol_mean 8.192
_diffrn_measured_fraction_theta_full 0.999
_diffrn_measured_fraction_theta_max 0.999
_diffrn_measurement_device_type 'Bruker PLATFORM diffractometer/SMART 1000 CCD area detector'
_diffrn_measurement_method '\w scans'
_diffrn_radiation_monochromator graphite
_diffrn_radiation_source 'fine-focus sealed tube'
_diffrn_radiation_type MoK\a
_diffrn_radiation_wavelength 0.71073
_diffrn_reflns_av_R_equivalents 0.0388
_diffrn_reflns_av_sigmaI/netI 0.0523
_diffrn_reflns_limit_h_max 7
_diffrn_reflns_limit_h_min -7
_diffrn_reflns_limit_k_max 9
_diffrn_reflns_limit_k_min -9
_diffrn_reflns_limit_l_max 23
_diffrn_reflns_limit_l_min -23
_diffrn_reflns_number 6808
_diffrn_reflns_theta_full 26.34
_diffrn_reflns_theta_max 26.34
_diffrn_reflns_theta_min 1.08
_diffrn_standards_decay_% 0
_diffrn_standards_interval_time 0
_diffrn_standards_number 0
_exptl_absorpt_coefficient_mu 0.073
_exptl_absorpt_correction_T_max 0.9834
_exptl_absorpt_correction_T_min 0.9728
_exptl_absorpt_correction_type multi-scan
_exptl_absorpt_process_details 'SADABS (Sheldrick, 1996)'
_exptl_crystal_colour colorless
_exptl_crystal_density_diffrn 1.221
_exptl_crystal_density_method 'not measured'
_exptl_crystal_description prism
_exptl_crystal_F_000 336
_exptl_crystal_size_max 0.38
_exptl_crystal_size_mid 0.35
_exptl_crystal_size_min 0.23
_refine_diff_density_max 0.198
_refine_diff_density_min -0.218
_refine_diff_density_rms 0.049
_refine_ls_abs_structure_details 'Flack H D (1983), Acta Cryst. A39, 876-881'
_refine_ls_abs_structure_Flack 0(5)
_refine_ls_extinction_method none
_refine_ls_goodness_of_fit_ref 1.056
_refine_ls_hydrogen_treatment constr
_refine_ls_matrix_type full
_refine_ls_number_parameters 325
_refine_ls_number_reflns 3498
_refine_ls_number_restraints 1
_refine_ls_restrained_S_all 1.056
_refine_ls_R_factor_all 0.0673
_refine_ls_R_factor_gt 0.0532
_refine_ls_shift/su_max 0.000
_refine_ls_shift/su_mean 0.000
_refine_ls_structure_factor_coef Fsqd
_refine_ls_weighting_details 'calc w=1/[\s^2^(Fo^2^)+(0.0782P)^2^+0.0488P] where P=(Fo^2^+2Fc^2^)/3'
_refine_ls_weighting_scheme calc
_refine_ls_wR_factor_gt 0.1313
_refine_ls_wR_factor_ref 0.1431
_reflns_number_gt 2805
_reflns_number_total 3498
_reflns_threshold_expression I>2\s(I)
_cod_data_source_file jo101870y_si_005.cif
_cod_data_source_block 3j
_cod_depositor_comments
;
The following automatic conversions were performed:

'_symmetry_cell_setting' value 'Monoclinic' changed to 'monoclinic'
according to the built-in table from CIF Core dictionary named
'cif_core.dic' version 2.4.1 from 2010-06-29.

Automatic conversion script
Id: cif_fix_values 1646 2011-03-28 12:23:43Z adriana 
;
_cod_original_cell_volume 858.1(3)
_cod_original_sg_symbol_H-M 'P 21'
_cod_database_code 4025890

loop_
_symmetry_equiv_pos_as_xyz
'x, y, z'
'-x, y+1/2, -z'

loop_
_atom_site_label
_atom_site_type_symbol
_atom_site_fract_x
_atom_site_fract_y
_atom_site_fract_z
_atom_site_U_iso_or_equiv
_atom_site_adp_type
_atom_site_occupancy
_atom_site_symmetry_multiplicity
_atom_site_calc_flag
_atom_site_refinement_flags
_atom_site_disorder_assembly
_atom_site_disorder_group
N1A N 0.3183(7) -0.0407(7) 0.13415(19) 0.0367(9) Uani 0.50 1 d P A 1
N2A N 0.5441(8) -0.0477(8) 0.1213(2) 0.0457(10) Uani 0.50 1 d P A 1
N3A N 0.6555(16) -0.0212(9) 0.1818(5) 0.0437(14) Uani 0.50 1 d P A 1
N1B N 0.3177(7) 0.0808(7) 0.13798(19) 0.0376(9) Uani 0.50 1 d P B 2
N2B N 0.5473(9) 0.0781(8) 0.1247(2) 0.0481(11) Uani 0.50 1 d P B 2
N3B N 0.6528(17) 0.0581(8) 0.1855(5) 0.0451(16) Uani 0.50 1 d P B 2
C1A C 0.501(3) 0.006(3) 0.2356(9) 0.036(4) Uani 0.50 1 d P A 1
C2A C 0.2778(16) -0.0094(8) 0.2022(5) 0.0320(16) Uani 0.50 1 d P A 1
H2A H 0.1305 0.0008 0.2243 0.038 Uiso 0.50 1 calc PR A 1
C3A C 0.1505(10) -0.0887(6) 0.0785(2) 0.0429(12) Uani 0.50 1 d P A 1
H3AA H 0.2157 -0.0619 0.0313 0.051 Uiso 0.50 1 calc PR A 1
H3BA H 0.0058 -0.0226 0.0843 0.051 Uiso 0.50 1 calc PR A 1
C1B C 0.481(3) 0.044(3) 0.2350(9) 0.039(4) Uani 0.50 1 d P B 2
C2B C 0.275(2) 0.0614(10) 0.2079(5) 0.0442(18) Uani 0.50 1 d P B 2
H2B H 0.1297 0.0610 0.2314 0.053 Uiso 0.50 1 calc PR B 2
C3B C 0.1516(10) 0.1268(7) 0.0822(2) 0.0454(12) Uani 0.50 1 d P B 2
H3AB H 0.0060 0.0621 0.0886 0.054 Uiso 0.50 1 calc PR B 2
H3BB H 0.2166 0.0975 0.0353 0.054 Uiso 0.50 1 calc PR B 2
C4 C 0.5542(3) 0.0288(4) 0.30809(9) 0.0407(4) Uani 1 1 d . . .
C5 C 0.6074(3) 0.0334(4) 0.36927(9) 0.0435(5) Uani 1 1 d . A .
C11A C 0.0957(13) -0.2744(8) 0.0824(3) 0.0366(13) Uani 0.50 1 d P A 1
C12A C 0.248(2) -0.3918(16) 0.0549(7) 0.0318(19) Uani 0.50 1 d P A 1
H12A H 0.3856 -0.3544 0.0321 0.038 Uiso 0.50 1 calc PR A 1
C13A C 0.203(5) -0.563(3) 0.0600(12) 0.052(5) Uani 0.50 1 d P A 1
H13A H 0.3105 -0.6433 0.0422 0.062 Uiso 0.50 1 calc PR A 1
C14A C -0.0057(18) -0.6150(10) 0.0924(4) 0.052(2) Uani 0.50 1 d P A 1
H14A H -0.0419 -0.7320 0.0951 0.062 Uiso 0.50 1 calc PR A 1
C15A C -0.152(3) -0.502(3) 0.1193(8) 0.047(4) Uani 0.50 1 d P A 1
H15A H -0.2876 -0.5399 0.1429 0.056 Uiso 0.50 1 calc PR A 1
C16A C -0.1114(13) -0.3318(11) 0.1135(3) 0.0400(16) Uani 0.50 1 d P A 1
H16A H -0.2226 -0.2530 0.1304 0.048 Uiso 0.50 1 calc PR A 1
C11B C 0.1003(12) 0.3122(8) 0.0849(3) 0.0405(14) Uani 0.50 1 d P B 2
C12B C 0.246(6) 0.428(3) 0.0585(12) 0.054(5) Uani 0.50 1 d P B 2
H12B H 0.3845 0.3941 0.0357 0.064 Uiso 0.50 1 calc PR B 2
C13B C 0.193(3) 0.597(3) 0.0646(9) 0.062(5) Uani 0.50 1 d P B 2
H13B H 0.3007 0.6765 0.0460 0.074 Uiso 0.50 1 calc PR B 2
C14B C -0.0021(18) 0.6577(11) 0.0954(4) 0.0497(19) Uani 0.50 1 d P B 2
H14B H -0.0306 0.7755 0.0998 0.060 Uiso 0.50 1 calc PR B 2
C15B C -0.158(3) 0.538(3) 0.1201(8) 0.046(5) Uani 0.50 1 d P B 2
H15B H -0.3023 0.5725 0.1396 0.055 Uiso 0.50 1 calc PR B 2
C16B C -0.1040(15) 0.3661(10) 0.1165(3) 0.0431(16) Uani 0.50 1 d P B 2
H16B H -0.2079 0.2852 0.1359 0.052 Uiso 0.50 1 calc PR B 2
C21 C 0.6687(3) 0.0362(4) 0.44314(9) 0.0420(5) Uani 1 1 d . . .
C22 C 0.8759(4) -0.0304(5) 0.46631(12) 0.0747(11) Uani 1 1 d . A .
H22 H 0.9840 -0.0729 0.4329 0.090 Uiso 1 1 calc R . .
C23 C 0.9285(4) -0.0362(4) 0.53819(12) 0.0723(10) Uani 1 1 d . . .
H23 H 1.0717 -0.0850 0.5529 0.087 Uiso 1 1 calc R A .
C24 C 0.7811(3) 0.0262(4) 0.58872(8) 0.0397(4) Uani 1 1 d . A .
C25 C 0.5811(4) 0.0985(4) 0.56433(12) 0.0604(7) Uani 1 1 d . . .
H25 H 0.4766 0.1465 0.5976 0.073 Uiso 1 1 calc R A .
C26 C 0.5246(4) 0.1046(4) 0.49276(12) 0.0632(7) Uani 1 1 d . A .
H26 H 0.3838 0.1570 0.4781 0.076 Uiso 1 1 calc R . .
C27 C 0.8441(3) 0.0207(4) 0.66767(9) 0.0415(4) Uani 1 1 d . . .
C28 C 0.6293(3) 0.0155(5) 0.71434(10) 0.0584(5) Uani 1 1 d . A .
H28A H 0.5383 -0.0859 0.7032 0.070 Uiso 1 1 calc R . .
H28B H 0.5345 0.1163 0.7055 0.070 Uiso 1 1 calc R . .
H28C H 0.6767 0.0129 0.7643 0.070 Uiso 1 1 calc R . .
C29 C 0.9825(5) 0.1795(4) 0.68557(13) 0.0525(7) Uani 1 1 d . A .
H29A H 1.0195 0.1805 0.7364 0.063 Uiso 1 1 calc R . .
H29B H 0.8902 0.2797 0.6736 0.063 Uiso 1 1 calc R . .
H29C H 1.1269 0.1804 0.6583 0.063 Uiso 1 1 calc R . .
C30 C 0.9906(5) -0.1366(4) 0.68423(15) 0.0558(7) Uani 1 1 d . A .
H30A H 0.9011 -0.2384 0.6727 0.067 Uiso 1 1 calc R . .
H30B H 1.0317 -0.1375 0.7348 0.067 Uiso 1 1 calc R . .
H30C H 1.1326 -0.1343 0.6558 0.067 Uiso 1 1 calc R . .

loop_
_atom_site_aniso_label
_atom_site_aniso_U_11
_atom_site_aniso_U_22
_atom_site_aniso_U_33
_atom_site_aniso_U_23
_atom_site_aniso_U_13
_atom_site_aniso_U_12
N1A 0.041(3) 0.043(3) 0.0251(19) -0.0042(18) -0.0086(15) 0.001(2)
N2A 0.042(3) 0.069(3) 0.025(2) -0.005(2) -0.0004(16) -0.012(3)
N3A 0.038(3) 0.057(3) 0.036(3) -0.005(4) 0.001(2) 0.000(4)
N1B 0.042(3) 0.042(3) 0.029(2) -0.0048(19) -0.0084(16) 0.005(2)
N2B 0.051(3) 0.057(3) 0.037(2) 0.004(2) -0.001(2) 0.006(2)
N3B 0.040(3) 0.059(3) 0.036(3) 0.001(4) -0.008(2) 0.013(4)
C1A 0.027(3) 0.045(9) 0.035(4) 0.011(4) -0.017(3) 0.004(4)
C2A 0.026(3) 0.042(4) 0.028(3) -0.004(3) -0.0038(19) 0.002(3)
C3A 0.050(3) 0.043(3) 0.035(2) -0.0013(18) -0.019(2) -0.001(2)
C1B 0.044(6) 0.048(8) 0.026(4) 0.011(3) 0.004(4) 0.016(4)
C2B 0.052(4) 0.055(4) 0.025(3) 0.000(4) -0.008(2) 0.004(5)
C3B 0.051(3) 0.057(3) 0.028(2) -0.0049(19) -0.015(2) 0.001(2)
C4 0.0405(9) 0.0449(10) 0.0365(9) 0.0010(11) -0.0113(7) -0.0011(13)
C5 0.0414(9) 0.0518(11) 0.0371(9) -0.0014(12) -0.0120(7) -0.0026(13)
C11A 0.036(3) 0.052(4) 0.021(2) -0.007(2) -0.014(2) 0.004(3)
C12A 0.028(5) 0.034(5) 0.034(4) 0.000(3) 0.001(3) -0.006(3)
C13A 0.069(13) 0.030(7) 0.056(7) -0.013(5) -0.015(6) 0.010(6)
C14A 0.071(6) 0.045(5) 0.039(4) 0.005(3) -0.012(4) -0.017(4)
C15A 0.053(7) 0.047(10) 0.040(5) 0.005(3) -0.021(4) -0.003(4)
C16A 0.028(4) 0.059(5) 0.033(3) 0.005(3) -0.002(2) 0.000(4)
C11B 0.048(4) 0.048(4) 0.025(3) -0.002(2) -0.015(2) 0.007(3)
C12B 0.049(7) 0.068(11) 0.044(5) 0.009(5) -0.002(4) 0.004(6)
C13B 0.050(8) 0.083(9) 0.053(6) 0.018(5) 0.003(5) -0.020(6)
C14B 0.040(5) 0.054(5) 0.055(4) 0.002(3) -0.012(4) 0.000(4)
C15B 0.044(6) 0.060(11) 0.034(5) 0.011(4) 0.008(4) 0.016(5)
C16B 0.055(4) 0.048(5) 0.026(3) 0.011(2) -0.011(3) -0.005(3)
C21 0.0402(9) 0.0526(12) 0.0330(9) -0.0027(11) -0.0108(7) -0.0042(12)
C22 0.0503(12) 0.140(3) 0.0341(11) -0.0282(13) -0.0115(9) 0.0296(15)
C23 0.0421(12) 0.134(3) 0.0407(12) -0.0227(13) -0.0185(9) 0.0289(14)
C24 0.0337(8) 0.0533(10) 0.0319(8) -0.0051(12) -0.0068(6) -0.0062(14)
C25 0.0538(13) 0.0941(18) 0.0334(11) 0.0022(11) -0.0022(9) 0.0310(13)
C26 0.0506(13) 0.1012(19) 0.0378(11) 0.0075(12) -0.0088(10) 0.0295(13)
C27 0.0356(9) 0.0580(10) 0.0309(8) -0.0038(12) -0.0089(6) 0.0011(15)
C28 0.0449(10) 0.0938(16) 0.0365(9) 0.0066(15) -0.0043(8) -0.0013(18)
C29 0.0557(17) 0.0649(18) 0.0368(13) -0.0047(12) -0.0122(12) -0.0053(14)
C30 0.0548(17) 0.0670(18) 0.0454(15) -0.0027(13) -0.0148(12) 0.0048(14)

loop_
_atom_type_symbol
_atom_type_description
_atom_type_scat_dispersion_real
_atom_type_scat_dispersion_imag
_atom_type_scat_source
C C 0.0033 0.0016 'International Tables Vol C Tables 4.2.6.8 and 6.1.1.4'
H H 0.0000 0.0000 'International Tables Vol C Tables 4.2.6.8 and 6.1.1.4'
N N 0.0061 0.0033 'International Tables Vol C Tables 4.2.6.8 and 6.1.1.4'

loop_
_geom_angle_atom_site_label_1
_geom_angle_atom_site_label_2
_geom_angle_atom_site_label_3
_geom_angle
_geom_angle_site_symmetry_1
_geom_angle_site_symmetry_3
_geom_angle_publ_flag
N2A N1A C2A 111.2(5) . . ?
N2A N1A C3A 120.0(4) . . ?
C2A N1A C3A 128.2(5) . . ?
N3A N2A N1A 107.9(5) . . ?
N2A N3A C1A 110.5(9) . . ?
N2B N1B C2B 111.3(6) . . ?
N2B N1B C3B 120.6(4) . . ?
C2B N1B C3B 127.5(6) . . ?
N3B N2B N1B 106.9(6) . . ?
N2B N3B C1B 105.9(9) . . ?
N3A C1A C4 127.0(12) . . ?
N3A C1A C2A 104.2(12) . . ?
C4 C1A C2A 128.6(14) . . ?
N1A C2A C1A 106.1(10) . . ?
N1A C3A C11A 110.7(4) . . ?
C2B C1B N3B 112.6(13) . . ?
C2B C1B C4 130.3(14) . . ?
N3B C1B C4 116.7(12) . . ?
C1B C2B N1B 103.1(11) . . ?
N1B C3B C11B 110.4(4) . . ?
C5 C4 C1A 173.9(8) . . ?
C5 C4 C1B 173.3(9) . . ?
C4 C5 C21 178.9(3) . . ?
C12A C11A C16A 118.7(7) . . ?
C12A C11A C3A 120.3(7) . . ?
C16A C11A C3A 120.9(6) . . ?
C13A C12A C11A 120.9(14) . . ?
C12A C13A C14A 118.5(19) . . ?
C15A C14A C13A 120.6(14) . . ?
C14A C15A C16A 121.4(14) . . ?
C15A C16A C11A 119.7(9) . . ?
C12B C11B C16B 118.7(14) . . ?
C12B C11B C3B 122.4(14) . . ?
C16B C11B C3B 118.9(6) . . ?
C11B C12B C13B 120(2) . . ?
C14B C13B C12B 124.2(17) . . ?
C13B C14B C15B 116.2(13) . . ?
C14B C15B C16B 120.2(11) . . ?
C11B C16B C15B 120.7(9) . . ?
C26 C21 C22 117.67(17) . . ?
C26 C21 C5 121.6(2) . . ?
C22 C21 C5 120.76(19) . . ?
C21 C22 C23 120.5(2) . . ?
C24 C23 C22 122.28(19) . . ?
C25 C24 C23 116.21(17) . . ?
C25 C24 C27 122.33(18) . . ?
C23 C24 C27 121.41(18) . . ?
C24 C25 C26 122.39(19) . . ?
C21 C26 C25 120.8(2) . . ?
C28 C27 C29 108.6(2) . . ?
C28 C27 C24 111.96(13) . . ?
C29 C27 C24 108.2(2) . . ?
C28 C27 C30 108.0(2) . . ?
C29 C27 C30 109.69(14) . . ?
C24 C27 C30 110.4(2) . . ?

loop_
_geom_bond_atom_site_label_1
_geom_bond_atom_site_label_2
_geom_bond_distance
_geom_bond_site_symmetry_2
_geom_bond_publ_flag
N1A N2A 1.325(6) . ?
N1A C2A 1.329(10) . ?
N1A C3A 1.473(5) . ?
N2A N3A 1.321(10) . ?
N3A C1A 1.37(2) . ?
N1B N2B 1.347(7) . ?
N1B C2B 1.349(10) . ?
N1B C3B 1.463(6) . ?
N2B N3B 1.304(10) . ?
N3B C1B 1.37(2) . ?
C1A C4 1.409(17) . ?
C1A C2A 1.434(16) . ?
C3A C11A 1.504(8) . ?
C1B C2B 1.296(19) . ?
C1B C4 1.443(16) . ?
C3B C11B 1.497(9) . ?
C4 C5 1.192(2) . ?
C5 C21 1.435(2) . ?
C11A C12A 1.380(16) . ?
C11A C16A 1.407(9) . ?
C12A C13A 1.38(2) . ?
C13A C14A 1.41(3) . ?
C14A C15A 1.331(19) . ?
C15A C16A 1.37(2) . ?
C11B C12B 1.34(3) . ?
C11B C16B 1.388(10) . ?
C12B C13B 1.37(3) . ?
C13B C14B 1.355(19) . ?
C14B C15B 1.39(2) . ?
C15B C16B 1.39(2) . ?
C21 C26 1.365(3) . ?
C21 C22 1.373(3) . ?
C22 C23 1.387(3) . ?
C23 C24 1.370(3) . ?
C24 C25 1.363(3) . ?
C24 C27 1.530(2) . ?
C25 C26 1.387(3) . ?
C27 C28 1.522(3) . ?
C27 C29 1.524(4) . ?
C27 C30 1.534(4) . ?

loop_
_geom_torsion_atom_site_label_1
_geom_torsion_atom_site_label_2
_geom_torsion_atom_site_label_3
_geom_torsion_atom_site_label_4
_geom_torsion
_geom_torsion_site_symmetry_1
_geom_torsion_site_symmetry_2
_geom_torsion_site_symmetry_3
_geom_torsion_site_symmetry_4
_geom_torsion_publ_flag
C2A N1A N2A N3A 0.1(8) . . . . ?
C3A N1A N2A N3A -171.6(5) . . . . ?
N1A N2A N3A C1A -0.7(12) . . . . ?
C2B N1B N2B N3B -0.4(9) . . . . ?
C3B N1B N2B N3B 170.7(5) . . . . ?
N1B N2B N3B C1B 1.9(13) . . . . ?
N2A N3A C1A C4 176.1(14) . . . . ?
N2A N3A C1A C2A 0.9(15) . . . . ?
N2A N1A C2A C1A 0.4(11) . . . . ?
C3A N1A C2A C1A 171.3(10) . . . . ?
N3A C1A C2A N1A -0.7(14) . . . . ?
C4 C1A C2A N1A -175.9(15) . . . . ?
N2A N1A C3A C11A 89.8(7) . . . . ?
C2A N1A C3A C11A -80.4(7) . . . . ?
N2B N3B C1B C2B -3.0(19) . . . . ?
N2B N3B C1B C4 -176.9(13) . . . . ?
N3B C1B C2B N1B 2.7(19) . . . . ?
C4 C1B C2B N1B 175.5(18) . . . . ?
N2B N1B C2B C1B -1.4(13) . . . . ?
C3B N1B C2B C1B -171.7(12) . . . . ?
N2B N1B C3B C11B -92.8(7) . . . . ?
C2B N1B C3B C11B 76.8(8) . . . . ?
N3A C1A C4 C5 -62(8) . . . . ?
C2A C1A C4 C5 112(7) . . . . ?
C2B C1B C4 C5 -67(8) . . . . ?
N3B C1B C4 C5 105(6) . . . . ?
C1A C4 C5 C21 -58(17) . . . . ?
C1B C4 C5 C21 126(16) . . . . ?
N1A C3A C11A C12A -79.0(8) . . . . ?
N1A C3A C11A C16A 101.4(6) . . . . ?
C16A C11A C12A C13A -2.4(17) . . . . ?
C3A C11A C12A C13A 178.0(13) . . . . ?
C11A C12A C13A C14A 2(3) . . . . ?
C12A C13A C14A C15A -2(3) . . . . ?
C13A C14A C15A C16A 3(2) . . . . ?
C14A C15A C16A C11A -3.9(17) . . . . ?
C12A C11A C16A C15A 3.4(12) . . . . ?
C3A C11A C16A C15A -177.0(8) . . . . ?
N1B C3B C11B C12B 78.6(14) . . . . ?
N1B C3B C11B C16B -100.7(6) . . . . ?
C16B C11B C12B C13B 1(3) . . . . ?
C3B C11B C12B C13B -177.8(15) . . . . ?
C11B C12B C13B C14B -1(3) . . . . ?
C12B C13B C14B C15B -2(2) . . . . ?
C13B C14B C15B C16B 3.8(19) . . . . ?
C12B C11B C16B C15B 0.6(16) . . . . ?
C3B C11B C16B C15B 180.0(9) . . . . ?
C14B C15B C16B C11B -3.4(17) . . . . ?
C4 C5 C21 C26 -81(15) . . . . ?
C4 C5 C21 C22 99(15) . . . . ?
C26 C21 C22 C23 3.7(5) . . . . ?
C5 C21 C22 C23 -176.3(3) . . . . ?
C21 C22 C23 C24 -1.3(5) . . . . ?
C22 C23 C24 C25 -1.6(5) . . . . ?
C22 C23 C24 C27 -179.2(3) . . . . ?
C23 C24 C25 C26 2.0(4) . . . . ?
C27 C24 C25 C26 179.6(3) . . . . ?
C22 C21 C26 C25 -3.3(5) . . . . ?
C5 C21 C26 C25 176.7(3) . . . . ?
C24 C25 C26 C21 0.5(4) . . . . ?
C25 C24 C27 C28 29.6(4) . . . . ?
C23 C24 C27 C28 -153.0(3) . . . . ?
C25 C24 C27 C29 -90.1(3) . . . . ?
C23 C24 C27 C29 87.3(3) . . . . ?
C25 C24 C27 C30 149.9(3) . . . . ?
C23 C24 C27 C30 -32.7(4) . . . . ?
